data_1573332
_journal_paper_doi 10.1107/S2056989024011319
_chemical_formula_iupac '[Sm Cl2 (H2 O)6] Cl'
_chemical_formula_moiety 'Sm Cl2 H12 O6 +, Cl -'
_chemical_formula_sum 'Cl3 H12 O6 Sm'
_chemical_formula_weight 364.80
_chemical_name_systematic
;
Hexaaquadichloridosamarium(III) chloride
;
_space_group_crystal_system monoclinic
_space_group_IT_number 13
_space_group_name_Hall '-P 2yc'
_space_group_name_H-M_alt 'P 1 2/c 1'
_atom_sites_solution_hydrogens difmap
_atom_sites_solution_primary dual
_audit_creation_method
;
Olex2 1.5
(compiled 2022.04.07 svn.rca3783a0 for OlexSys, GUI svn.r6498)
;
_cell_angle_alpha 90
_cell_angle_beta 127.217(2)
_cell_angle_gamma 90
_cell_formula_units_Z 2
_cell_length_a 7.9375(8)
_cell_length_b 6.5351(7)
_cell_length_c 12.0713(11)
_cell_measurement_reflns_used 9537
_cell_measurement_temperature 100.00
_cell_measurement_theta_max 23.706
_cell_measurement_theta_min 2.974
_cell_volume 498.65(9)
_computing_cell_refinement
;
SAINT V8.40B (Bruker, 2016)
;
_computing_data_reduction
;
SAINT V8.40B (Bruker, 2016)
;
_computing_molecular_graphics
;
CrystalMaker (Palmer, 2014)
;
_computing_publication_material
;
PublCIF (Westrip, 2010)
;
_computing_structure_refinement
;
SHELXL 2018/1 (Sheldrick, 2015b)
;
_computing_structure_solution
;
SHELXT 2018/2 (Sheldrick, 2015a)
;
_diffrn_ambient_temperature 100.00
_diffrn_measured_fraction_theta_full 0.999
_diffrn_measured_fraction_theta_max 0.999
_diffrn_measurement_device_type 'Bruker D8 Venture Duo'
_diffrn_measurement_method \w
_diffrn_radiation_type AgK\a
_diffrn_radiation_wavelength 0.56086
_diffrn_reflns_av_R_equivalents 0.0459
_diffrn_reflns_av_unetI/netI 0.0147
_diffrn_reflns_limit_h_max 11
_diffrn_reflns_limit_h_min -11
_diffrn_reflns_limit_k_max 9
_diffrn_reflns_limit_k_min -9
_diffrn_reflns_limit_l_max 16
_diffrn_reflns_limit_l_min -17
_diffrn_reflns_number 27415
_diffrn_reflns_theta_full 19.665
_diffrn_reflns_theta_max 23.723
_diffrn_reflns_theta_min 2.459
_diffrn_source_current 0.91
_diffrn_source_power 0.0455
_diffrn_source_voltage 50.0
_exptl_absorpt_coefficient_mu 3.510
_exptl_absorpt_correction_T_max 0.2569
_exptl_absorpt_correction_T_min 0.2042
_exptl_absorpt_correction_type multi-scan
_exptl_absorpt_process_details
;
SADABS-2016/2 (Bruker, 2016)
;
_exptl_crystal_colour yellow
_exptl_crystal_density_diffrn 2.430
_exptl_crystal_description plate
_exptl_crystal_F_000 346
_exptl_crystal_size_max 0.25
_exptl_crystal_size_mid 0.21
_exptl_crystal_size_min 0.18
_refine_diff_density_max 0.483
_refine_diff_density_min -0.853
_refine_ls_extinction_coef 0.0299(11)
_refine_ls_extinction_expression Fc^*^=kFc[1+0.001xFc^2^\l^3^/sin(2\q)]^-1/4^
_refine_ls_extinction_method
;
SHELXL-2018/1 (Sheldrick 2015b)
;
_refine_ls_goodness_of_fit_ref 1.185
_refine_ls_hydrogen_treatment refall
_refine_ls_matrix_type full
_refine_ls_number_parameters 72
_refine_ls_number_reflns 1553
_refine_ls_number_restraints 0
_refine_ls_restrained_S_all 1.185
_refine_ls_R_factor_all 0.0104
_refine_ls_R_factor_gt 0.0102
_refine_ls_shift/su_max 0.001
_refine_ls_shift/su_mean 0.000
_refine_ls_structure_factor_coef Fsqd
_refine_ls_weighting_details 'w=1/[\s^2^(Fo^2^)+(0.0104P)^2^] where P=(Fo^2^+2Fc^2^)/3'
_refine_ls_weighting_scheme calc
_refine_ls_wR_factor_gt 0.0228
_refine_ls_wR_factor_ref 0.0228
_reflns_number_gt 1533
_reflns_number_total 1553
_reflns_threshold_expression 'I > 2\s(I)'
_cod_data_source_file hb8106.cif
_cod_data_source_block Sm
_cod_original_formula_sum 'Sm Cl3 H12 O6'
_cod_database_code 1573332
_shelx_space_group_comment
;
The symmetry employed for this shelxl refinement is uniquely defined
by the following loop, which should always be used as a source of
symmetry information in preference to the above space-group names.
They are only intended as comments.
;
_shelx_estimated_absorpt_t_min 0.304
_shelx_estimated_absorpt_t_max 0.564

loop_
_space_group_symop_operation_xyz
'x, y, z'
'-x, y, -z+1/2'
'-x, -y, -z'
'x, -y, z-1/2'

loop_
_atom_site_type_symbol
_atom_site_label
_atom_site_fract_x
_atom_site_fract_y
_atom_site_fract_z
_atom_site_U_iso_or_equiv
_atom_site_adp_type
_atom_site_calc_flag
_atom_site_occupancy
_atom_site_disorder_assembly
_atom_site_disorder_group
Sm Sm1 0.500000 0.14983(2) 0.250000 0.00823(4) Uani d 1 . .
Cl Cl1 0.29725(4) -0.16793(4) 0.05721(3) 0.01414(5) Uani d 1 . .
Cl Cl2 0.000000 0.62416(6) 0.250000 0.01522(7) Uani d 1 . .
O O1 0.16623(14) 0.30030(14) 0.06034(9) 0.01545(15) Uani d 1 . .
O O2 0.23649(13) 0.04788(14) 0.28158(9) 0.01546(15) Uani d 1 . .
O O3 0.44104(14) 0.42539(13) 0.35504(9) 0.01546(15) Uani d 1 . .
H H1A 0.072(3) 0.272(3) 0.048(2) 0.030(5) Uiso d 1 . .
H H1B 0.135(4) 0.333(3) -0.013(3) 0.039(6) Uiso d 1 . .
H H2A 0.250(3) 0.085(3) 0.351(2) 0.028(4) Uiso d 1 . .
H H2B 0.187(3) -0.062(3) 0.2644(18) 0.024(4) Uiso d 1 . .
H H3A 0.510(3) 0.525(3) 0.381(2) 0.041(5) Uiso d 1 . .
H H3B 0.324(3) 0.457(3) 0.3251(18) 0.029(4) Uiso d 1 . .

loop_
_atom_site_aniso_label
_atom_site_aniso_U_11
_atom_site_aniso_U_22
_atom_site_aniso_U_33
_atom_site_aniso_U_12
_atom_site_aniso_U_13
_atom_site_aniso_U_23
Sm1 0.00783(5) 0.00820(5) 0.00880(4) 0.000 0.00510(3) 0.000
Cl1 0.01386(12) 0.01289(12) 0.01390(11) -0.00140(8) 0.00746(10) -0.00317(8)
Cl2 0.01447(16) 0.01628(16) 0.01618(16) 0.000 0.00993(14) 0.000
O1 0.0105(4) 0.0191(4) 0.0140(4) 0.0011(3) 0.0059(3) 0.0040(3)
O2 0.0174(4) 0.0152(4) 0.0192(4) -0.0043(3) 0.0139(3) -0.0029(3)
O3 0.0141(4) 0.0131(4) 0.0204(4) -0.0018(3) 0.0111(3) -0.0052(3)

loop_
_atom_type_symbol
_atom_type_description
_atom_type_scat_dispersion_real
_atom_type_scat_dispersion_imag
_atom_type_scat_source
Cl Cl 0.1009 0.0992 'International Tables Vol C Tables 4.2.6.8 and 6.1.1.4'
H H 0.0000 0.0000 'International Tables Vol C Tables 4.2.6.8 and 6.1.1.4'
O O 0.0058 0.0036 'International Tables Vol C Tables 4.2.6.8 and 6.1.1.4'
Sm Sm -0.3717 2.2962 'International Tables Vol C Tables 4.2.6.8 and 6.1.1.4'

loop_
_geom_angle_atom_site_label_1
_geom_angle_atom_site_label_2
_geom_angle_atom_site_label_3
_geom_angle_site_symmetry_1
_geom_angle_site_symmetry_3
_geom_angle
_geom_angle_publ_flag
Cl1 Sm1 Cl1 2_655 . 83.829(14) ?
O1 Sm1 Cl1 . . 76.40(2) ?
O1 Sm1 Cl1 2_655 2_655 76.40(2) ?
O1 Sm1 Cl1 2_655 . 146.94(2) ?
O1 Sm1 Cl1 . 2_655 146.94(2) ?
O1 Sm1 O1 2_655 . 132.20(4) ?
O1 Sm1 O2 . 2_655 120.94(3) ?
O1 Sm1 O2 . . 73.00(3) ?
O1 Sm1 O2 2_655 2_655 73.00(3) ?
O1 Sm1 O2 2_655 . 120.94(3) ?
O2 Sm1 Cl1 2_655 2_655 79.06(2) ?
O2 Sm1 Cl1 . . 79.06(2) ?
O2 Sm1 Cl1 2_655 . 77.44(2) ?
O2 Sm1 Cl1 . 2_655 77.44(2) ?
O2 Sm1 O2 2_655 . 148.24(4) ?
O3 Sm1 Cl1 2_655 2_655 143.00(2) ?
O3 Sm1 Cl1 2_655 . 108.38(2) ?
O3 Sm1 Cl1 . 2_655 108.38(2) ?
O3 Sm1 Cl1 . . 143.00(2) ?
O3 Sm1 O1 . . 75.20(3) ?
O3 Sm1 O1 2_655 . 69.44(3) ?
O3 Sm1 O1 . 2_655 69.44(3) ?
O3 Sm1 O1 2_655 2_655 75.20(3) ?
O3 Sm1 O2 2_655 2_655 70.30(3) ?
O3 Sm1 O2 . . 70.30(3) ?
O3 Sm1 O2 . 2_655 138.31(3) ?
O3 Sm1 O2 2_655 . 138.31(3) ?
O3 Sm1 O3 . 2_655 83.07(4) ?
Sm1 O1 H1A . . 120.8(17) ?
Sm1 O1 H1B . . 126.5(17) ?
H1A O1 H1B . . 105(2) ?
Sm1 O2 H2A . . 119.3(13) ?
Sm1 O2 H2B . . 123.1(13) ?
H2A O2 H2B . . 106.3(18) ?
Sm1 O3 H3A . . 121.5(16) ?
Sm1 O3 H3B . . 120.0(13) ?
H3A O3 H3B . . 108(2) ?

loop_
_geom_bond_atom_site_label_1
_geom_bond_atom_site_label_2
_geom_bond_site_symmetry_2
_geom_bond_distance
_geom_bond_publ_flag
Sm1 Cl1 . 2.7906(3) ?
Sm1 Cl1 2_655 2.7906(3) ?
Sm1 O1 2_655 2.4269(8) ?
Sm1 O1 . 2.4269(8) ?
Sm1 O2 . 2.4349(8) ?
Sm1 O2 2_655 2.4349(8) ?
Sm1 O3 2_655 2.4057(8) ?
Sm1 O3 . 2.4057(8) ?
O1 H1A . 0.693(19) ?
O1 H1B . 0.79(3) ?
O2 H2A . 0.81(2) ?
O2 H2B . 0.78(2) ?
O3 H3A . 0.78(2) ?
O3 H3B . 0.794(19) ?

loop_
_geom_hbond_atom_site_label_D
_geom_hbond_atom_site_label_H
_geom_hbond_atom_site_label_A
_geom_hbond_site_symmetry_A
_geom_hbond_distance_DH
_geom_hbond_distance_HA
_geom_hbond_distance_DA
_geom_hbond_angle_DHA
_geom_hbond_publ_flag
O1 H1A Cl1 3 0.693(19) 2.484(19) 3.1594(10) 165(2) yes
O1 H1B Cl2 3_565 0.79(3) 2.39(3) 3.1685(9) 169.2(19) yes
O2 H2A Cl1 4_556 0.81(2) 2.35(2) 3.1586(9) 175.9(18) yes
O2 H2B Cl2 1_545 0.78(2) 2.48(2) 3.2358(10) 163.6(17) yes
O3 H3A Cl1 2_665 0.78(2) 2.36(2) 3.1367(10) 176(2) yes
O3 H3B Cl2 . 0.794(19) 2.41(2) 3.1908(9) 167.7(18) yes
